data_4021922
loop_
_publ_author_name
'Andrea Guerrini'
'Greta Varchi'
'Arturo Battaglia'

_publ_section_title
;
 Stereoselective One-Pot Synthesis of Constrained N,O-Orthogonally
 Protected C-Glycosyl Norstatines [C(1')-Aminoglycosyl-1,3-dioxolan-4-ones]
;
_journal_name_full 'Journal of Organic Chemistry'
_journal_page_first 6785
_journal_page_last 6795
_journal_paper_doi 10.1021/jo0608164
_journal_volume 71
_journal_year 2006
_chemical_formula_sum 'C48 H55 N O9 S'
_chemical_formula_weight 821.99
_chemical_name_systematic
; 
 ? 
;
_space_group_IT_number 4
_symmetry_cell_setting monoclinic
_symmetry_space_group_name_Hall 'P 2yb'
_symmetry_space_group_name_H-M 'P 1 21 1'
_atom_sites_solution_hydrogens geom
_atom_sites_solution_primary direct
_atom_sites_solution_secondary difmap
_audit_creation_method SHELXL-97
_cell_angle_alpha 90.00
_cell_angle_beta 98.8220(10)
_cell_angle_gamma 90.00
_cell_formula_units_Z 2
_cell_length_a 10.6031(7)
_cell_length_b 11.5144(8)
_cell_length_c 18.7350(13)
_cell_measurement_reflns_used 6691
_cell_measurement_temperature 273(2)
_cell_measurement_theta_max 27.139
_cell_measurement_theta_min 2.376
_cell_volume 2260.3(3)
_computing_structure_refinement 'SHELXL-97 (Sheldrick, 1997)'
_computing_structure_solution 'SHELXS-97 (Sheldrick, 1990)'
_diffrn_ambient_temperature 273(2)
_diffrn_measured_fraction_theta_full 0.998
_diffrn_measured_fraction_theta_max 0.998
_diffrn_measurement_device_type 'CCD Area Detector'
_diffrn_measurement_method 'phi and omega scans'
_diffrn_radiation_monochromator graphite
_diffrn_radiation_source 'fine-focus sealed tube'
_diffrn_radiation_type MoK\a
_diffrn_radiation_wavelength 0.71073
_diffrn_reflns_av_R_equivalents 0.0136
_diffrn_reflns_av_sigmaI/netI 0.0160
_diffrn_reflns_limit_h_max 12
_diffrn_reflns_limit_h_min -12
_diffrn_reflns_limit_k_max 13
_diffrn_reflns_limit_k_min -13
_diffrn_reflns_limit_l_max 22
_diffrn_reflns_limit_l_min -22
_diffrn_reflns_number 21500
_diffrn_reflns_theta_full 25.00
_diffrn_reflns_theta_max 25.00
_diffrn_reflns_theta_min 1.94
_exptl_absorpt_coefficient_mu 0.127
_exptl_absorpt_correction_T_max 0.9875
_exptl_absorpt_correction_T_min 0.9690
_exptl_absorpt_correction_type empirical
_exptl_crystal_colour colourless
_exptl_crystal_density_diffrn 1.208
_exptl_crystal_density_method 'not measured'
_exptl_crystal_description prismatic
_exptl_crystal_F_000 876
_exptl_crystal_size_max 0.25
_exptl_crystal_size_mid 0.20
_exptl_crystal_size_min 0.10
_refine_diff_density_max 0.353
_refine_diff_density_min -0.225
_refine_diff_density_rms 0.047
_refine_ls_abs_structure_details 'Flack H D (1983), Acta Cryst. A39, 876-881'
_refine_ls_abs_structure_Flack -0.06(6)
_refine_ls_extinction_method none
_refine_ls_goodness_of_fit_ref 1.031
_refine_ls_hydrogen_treatment mixed
_refine_ls_matrix_type full
_refine_ls_number_parameters 539
_refine_ls_number_reflns 7910
_refine_ls_number_restraints 122
_refine_ls_restrained_S_all 1.026
_refine_ls_R_factor_all 0.0393
_refine_ls_R_factor_gt 0.0371
_refine_ls_shift/su_max 0.000
_refine_ls_shift/su_mean 0.000
_refine_ls_structure_factor_coef Fsqd
_refine_ls_weighting_details 'calc w=1/[\s^2^(Fo^2^)+(0.0712P)^2^+0.2474P] where P=(Fo^2^+2Fc^2^)/3'
_refine_ls_weighting_scheme calc
_refine_ls_wR_factor_gt 0.1018
_refine_ls_wR_factor_ref 0.1040
_reflns_number_gt 7503
_reflns_number_total 7910
_reflns_threshold_expression >2sigma(I)
_cod_data_source_file jo0608164si20060418_015651_1.cif
_cod_depositor_comments
;
The following automatic conversions were performed:
'_symmetry_cell_setting' value 'Monoclinic' changed to 'monoclinic'
according to '/home/saulius/struct/CIF-dictionaries/cif_core.dic'
dictionary named 'cif_core.dic' version 2.4.1 from 2010-06-29.

Automatic conversion script
Id: cif_fix_enum 1527 2010-12-29 10:47:43Z saulius 
;
_cod_original_sg_symbol_H-M 'P 21'
_cod_database_code 4021922

loop_
_symmetry_equiv_pos_as_xyz
'x, y, z'
'-x, y+1/2, -z'

loop_
_atom_site_label
_atom_site_type_symbol
_atom_site_fract_x
_atom_site_fract_y
_atom_site_fract_z
_atom_site_U_iso_or_equiv
_atom_site_adp_type
_atom_site_occupancy
_atom_site_symmetry_multiplicity
_atom_site_calc_flag
_atom_site_refinement_flags
S1 S 0.18643(5) 0.81560(4) 0.45022(2) 0.05068(13) Uani 1 1 d .
O1 O 0.09806(12) 0.55915(11) 0.30608(6) 0.0413(3) Uani 1 1 d .
O2 O 0.30978(15) 0.41417(14) 0.28764(9) 0.0629(4) Uani 1 1 d .
O3 O 0.16294(11) 0.51557(14) 0.12287(7) 0.0501(3) Uani 1 1 d .
O4 O 0.16316(12) 0.76525(13) 0.13520(7) 0.0485(3) Uani 1 1 d .
O5 O 0.00176(13) 0.84633(11) 0.23926(7) 0.0478(3) Uani 1 1 d .
O6 O 0.16163(17) 0.84487(15) 0.52357(8) 0.0674(4) Uani 1 1 d .
O7 O -0.10120(14) 0.53118(12) 0.39572(8) 0.0530(3) Uani 1 1 d D
H70 H -0.133(3) 0.501(2) 0.4294(11) 0.079 Uiso 1 1 d D
O8 O -0.1725(2) 0.63547(18) 0.51113(9) 0.0811(5) Uani 1 1 d .
O9 O -0.13504(14) 0.81046(14) 0.46906(7) 0.0565(3) Uani 1 1 d .
N1 N 0.10592(14) 0.69757(14) 0.42103(8) 0.0435(3) Uani 1 1 d .
H101 H 0.1301 0.6305 0.4382 0.052 Uiso 1 1 calc R
C1 C 0.10774(17) 0.49724(16) 0.24112(9) 0.0412(4) Uani 1 1 d .
H100 H 0.0214 0.4764 0.2181 0.049 Uiso 1 1 calc R
C2 C 0.18140(19) 0.38683(17) 0.26023(11) 0.0490(4) Uani 1 1 d .
H2A H 0.1435 0.3441 0.2962 0.059 Uiso 1 1 calc R
H2B H 0.1781 0.3383 0.2177 0.059 Uiso 1 1 calc R
C3 C 0.3832(3) 0.3151(3) 0.31515(13) 0.0744(7) Uani 1 1 d .
H3A H 0.3367 0.2733 0.3478 0.089 Uiso 1 1 calc R
H3B H 0.4627 0.3418 0.3429 0.089 Uiso 1 1 calc R
C4 C 0.4132(2) 0.2330(2) 0.25790(13) 0.0621(6) Uani 1 1 d .
C5 C 0.3419(3) 0.1347(3) 0.2394(2) 0.0884(9) Uani 1 1 d .
H5 H 0.2739 0.1178 0.2637 0.106 Uiso 1 1 calc R
C6 C 0.3684(3) 0.0608(3) 0.1861(2) 0.0962(10) Uani 1 1 d .
H6 H 0.3180 -0.0046 0.1743 0.115 Uiso 1 1 calc R
C7 C 0.4683(3) 0.0830(3) 0.15050(18) 0.0807(7) Uani 1 1 d .
H7 H 0.4877 0.0325 0.1150 0.097 Uiso 1 1 calc R
C8 C 0.5394(3) 0.1801(3) 0.16751(19) 0.0871(8) Uani 1 1 d .
H8 H 0.6072 0.1965 0.1430 0.105 Uiso 1 1 calc R
C9 C 0.5121(3) 0.2546(3) 0.22070(17) 0.0792(7) Uani 1 1 d .
H9 H 0.5618 0.3206 0.2315 0.095 Uiso 1 1 calc R
C10 C 0.16698(16) 0.57614(17) 0.18943(9) 0.0418(4) Uani 1 1 d .
H10 H 0.2561 0.5920 0.2098 0.050 Uiso 1 1 calc R
C11 C 0.2837(2) 0.5052(2) 0.09926(13) 0.0631(6) Uani 1 1 d .
H11A H 0.3451 0.4710 0.1371 0.076 Uiso 1 1 calc R
H11B H 0.3146 0.5814 0.0881 0.076 Uiso 1 1 calc R
C12 C 0.26879(18) 0.42971(19) 0.03319(11) 0.0492(5) Uani 1 1 d .
C13 C 0.2682(2) 0.3114(2) 0.04076(12) 0.0614(5) Uani 1 1 d .
H13 H 0.2719 0.2790 0.0865 0.074 Uiso 1 1 calc R
C14 C 0.2622(3) 0.2400(3) -0.01835(16) 0.0753(7) Uani 1 1 d .
H14 H 0.2632 0.1598 -0.0125 0.090 Uiso 1 1 calc R
C15 C 0.2548(2) 0.2868(3) -0.08575(15) 0.0796(9) Uani 1 1 d .
H15 H 0.2511 0.2384 -0.1257 0.095 Uiso 1 1 calc R
C16 C 0.2528(3) 0.4036(3) -0.09474(13) 0.0765(8) Uani 1 1 d .
H16 H 0.2465 0.4349 -0.1409 0.092 Uiso 1 1 calc R
C17 C 0.2602(2) 0.4765(2) -0.03542(13) 0.0651(6) Uani 1 1 d .
H17 H 0.2593 0.5566 -0.0417 0.078 Uiso 1 1 calc R
C18 C 0.09556(17) 0.68972(17) 0.17662(9) 0.0413(4) Uani 1 1 d .
H18 H 0.0108 0.6743 0.1493 0.050 Uiso 1 1 calc R
C19 C 0.0982(2) 0.7887(3) 0.06477(12) 0.0638(6) Uani 1 1 d .
H19A H 0.0263 0.8396 0.0678 0.077 Uiso 1 1 calc R
H19B H 0.0655 0.7168 0.0422 0.077 Uiso 1 1 calc R
C20 C 0.18608(18) 0.84502(18) 0.01958(9) 0.0465(4) Uani 1 1 d .
C21 C 0.31622(19) 0.8301(2) 0.03353(11) 0.0571(5) Uani 1 1 d .
H21 H 0.3524 0.7881 0.0739 0.069 Uiso 1 1 calc R
C22 C 0.3940(2) 0.8773(2) -0.01207(14) 0.0663(6) Uani 1 1 d .
H22 H 0.4819 0.8670 -0.0020 0.080 Uiso 1 1 calc R
C23 C 0.3422(3) 0.9387(2) -0.07172(12) 0.0656(6) Uani 1 1 d .
H23 H 0.3943 0.9693 -0.1027 0.079 Uiso 1 1 calc R
C24 C 0.2137(3) 0.9547(2) -0.08537(12) 0.0656(6) Uani 1 1 d .
H24 H 0.1784 0.9978 -0.1255 0.079 Uiso 1 1 calc R
C25 C 0.1349(2) 0.9080(2) -0.04072(12) 0.0605(5) Uani 1 1 d .
H25 H 0.0471 0.9190 -0.0512 0.073 Uiso 1 1 calc R
C26 C 0.07984(17) 0.74691(16) 0.24824(9) 0.0402(4) Uani 1 1 d .
H26 H 0.1641 0.7683 0.2741 0.048 Uiso 1 1 calc R
C27 C 0.0666(4) 0.9518(2) 0.2320(2) 0.1027(13) Uani 1 1 d U
H27A H 0.0803 0.9607 0.1822 0.123 Uiso 1 1 calc R
H27B H 0.1495 0.9494 0.2622 0.123 Uiso 1 1 calc R
C28 C -0.0063(2) 1.05347(19) 0.25281(13) 0.0607(5) Uani 1 1 d U
C29 C -0.0581(4) 1.1332(3) 0.20296(19) 0.1012(11) Uani 1 1 d U
H29 H -0.0529 1.1249 0.1541 0.121 Uiso 1 1 calc R
C30 C -0.1248(3) 1.2366(3) 0.2314(3) 0.1184(16) Uani 1 1 d U
H30 H -0.1612 1.2953 0.2009 0.142 Uiso 1 1 calc R
C31 C -0.1287(4) 1.2389(4) 0.3027(3) 0.1083(12) Uani 1 1 d U
H31 H -0.1689 1.3016 0.3209 0.130 Uiso 1 1 calc R
C32 C -0.0803(4) 1.1595(3) 0.3478(3) 0.1042(11) Uani 1 1 d U
H32 H -0.0877 1.1649 0.3965 0.125 Uiso 1 1 calc R
C33 C -0.0201(3) 1.0705(3) 0.32350(16) 0.0786(7) Uani 1 1 d U
H33 H 0.0154 1.0155 0.3570 0.094 Uiso 1 1 calc R
C34 C 0.01801(16) 0.65813(14) 0.29335(9) 0.0355(3) Uani 1 1 d U
H34 H -0.0639 0.6339 0.2659 0.043 Uiso 1 1 calc R
C35 C -0.00591(15) 0.70809(14) 0.36611(9) 0.0357(3) Uani 1 1 d U
H35 H -0.0243 0.7911 0.3590 0.043 Uiso 1 1 calc R
C36 C 0.3513(2) 0.7574(3) 0.46563(14) 0.0815(9) Uani 1 1 d U
C37 C 0.3655(3) 0.6708(3) 0.5254(2) 0.1045(12) Uani 1 1 d U
H37A H 0.3225 0.6002 0.5087 0.157 Uiso 1 1 calc R
H37B H 0.3287 0.7013 0.5653 0.157 Uiso 1 1 calc R
H37C H 0.4544 0.6550 0.5408 0.157 Uiso 1 1 calc R
C38 C 0.3824(3) 0.7085(7) 0.3950(2) 0.169(3) Uani 1 1 d U
H38A H 0.4725 0.6945 0.3994 0.253 Uiso 1 1 calc R
H38B H 0.3572 0.7632 0.3568 0.253 Uiso 1 1 calc R
H38C H 0.3370 0.6369 0.3842 0.253 Uiso 1 1 calc R
C39 C 0.4317(4) 0.8666(5) 0.4893(2) 0.1329(18) Uani 1 1 d U
H39A H 0.4097 0.8953 0.5340 0.199 Uiso 1 1 calc R
H39B H 0.4146 0.9254 0.4528 0.199 Uiso 1 1 calc R
H39C H 0.5207 0.8470 0.4960 0.199 Uiso 1 1 calc R
C40 C -0.12474(16) 0.65058(15) 0.39044(9) 0.0376(4) Uani 1 1 d U
C41 C -0.14558(18) 0.69701(18) 0.46461(10) 0.0463(4) Uani 1 1 d U
C42 C -0.1510(3) 0.8630(3) 0.53718(15) 0.0816(8) Uani 1 1 d .
H42A H -0.2339 0.8982 0.5329 0.122 Uiso 1 1 calc R
H42B H -0.0866 0.9212 0.5498 0.122 Uiso 1 1 calc R
H42C H -0.1431 0.8044 0.5741 0.122 Uiso 1 1 calc R
C43 C -0.24534(17) 0.67811(17) 0.33667(9) 0.0426(4) Uani 1 1 d U
C44 C -0.2784(2) 0.7905(2) 0.31570(12) 0.0578(5) Uani 1 1 d U
H44 H -0.2273 0.8520 0.3348 0.069 Uiso 1 1 calc R
C45 C -0.3877(2) 0.8121(3) 0.26626(14) 0.0789(8) Uani 1 1 d U
H45 H -0.4089 0.8879 0.2519 0.095 Uiso 1 1 calc R
C46 C -0.4646(2) 0.7212(4) 0.23843(14) 0.0859(10) Uani 1 1 d U
H46 H -0.5377 0.7357 0.2053 0.103 Uiso 1 1 calc R
C47 C -0.4340(3) 0.6115(3) 0.25916(16) 0.0842(9) Uani 1 1 d U
H47 H -0.4869 0.5506 0.2408 0.101 Uiso 1 1 calc R
C48 C -0.3240(2) 0.5884(2) 0.30779(13) 0.0620(5) Uani 1 1 d U
H48 H -0.3031 0.5122 0.3210 0.074 Uiso 1 1 calc R

loop_
_atom_site_aniso_label
_atom_site_aniso_U_11
_atom_site_aniso_U_22
_atom_site_aniso_U_33
_atom_site_aniso_U_23
_atom_site_aniso_U_13
_atom_site_aniso_U_12
S1 0.0546(3) 0.0513(3) 0.0451(2) -0.0025(2) 0.00398(19) -0.0141(2)
O1 0.0475(7) 0.0416(7) 0.0368(6) -0.0061(5) 0.0130(5) 0.0046(5)
O2 0.0522(8) 0.0593(9) 0.0739(10) -0.0155(7) -0.0011(7) 0.0121(7)
O3 0.0371(6) 0.0722(9) 0.0429(7) -0.0235(6) 0.0123(5) -0.0028(6)
O4 0.0458(7) 0.0652(8) 0.0372(6) -0.0007(6) 0.0145(5) -0.0115(6)
O5 0.0580(8) 0.0392(7) 0.0500(7) 0.0026(5) 0.0206(6) -0.0017(6)
O6 0.0807(11) 0.0606(9) 0.0604(9) -0.0257(7) 0.0096(8) 0.0012(8)
O7 0.0670(9) 0.0367(7) 0.0614(8) 0.0057(6) 0.0295(7) 0.0004(6)
O8 0.1191(15) 0.0863(12) 0.0457(8) 0.0041(8) 0.0372(9) -0.0217(11)
O9 0.0635(8) 0.0565(8) 0.0540(7) -0.0172(7) 0.0238(6) 0.0007(7)
N1 0.0425(8) 0.0432(8) 0.0440(8) -0.0083(6) 0.0041(6) 0.0038(6)
C1 0.0390(8) 0.0452(10) 0.0404(9) -0.0129(7) 0.0088(7) -0.0014(7)
C2 0.0511(11) 0.0460(10) 0.0514(10) -0.0128(8) 0.0124(8) 0.0020(8)
C3 0.0739(15) 0.0798(16) 0.0656(13) -0.0015(13) -0.0014(11) 0.0250(14)
C4 0.0531(12) 0.0586(13) 0.0732(14) 0.0050(11) 0.0045(10) 0.0189(10)
C5 0.0796(17) 0.0671(16) 0.130(3) -0.0088(17) 0.0532(18) -0.0018(14)
C6 0.0829(19) 0.0637(16) 0.151(3) -0.0280(18) 0.048(2) -0.0081(14)
C7 0.0693(15) 0.0675(15) 0.109(2) -0.0173(15) 0.0248(14) 0.0124(13)
C8 0.0740(17) 0.084(2) 0.111(2) -0.0058(17) 0.0385(16) 0.0059(15)
C9 0.0623(14) 0.0685(16) 0.108(2) -0.0122(15) 0.0177(14) -0.0016(12)
C10 0.0348(8) 0.0561(10) 0.0357(8) -0.0136(8) 0.0092(7) -0.0033(7)
C11 0.0485(11) 0.0827(16) 0.0638(13) -0.0299(12) 0.0266(10) -0.0078(10)
C12 0.0395(9) 0.0638(12) 0.0476(10) -0.0161(9) 0.0175(8) -0.0003(9)
C13 0.0630(12) 0.0692(14) 0.0539(11) -0.0060(11) 0.0146(9) 0.0025(12)
C14 0.0753(16) 0.0660(15) 0.0870(19) -0.0273(13) 0.0206(13) -0.0031(12)
C15 0.0614(13) 0.110(2) 0.0696(16) -0.0505(16) 0.0186(11) -0.0078(13)
C16 0.0646(15) 0.122(3) 0.0450(12) -0.0066(13) 0.0150(10) 0.0029(14)
C17 0.0639(13) 0.0740(15) 0.0609(13) -0.0024(11) 0.0206(11) 0.0033(11)
C18 0.0372(8) 0.0517(10) 0.0376(8) -0.0059(7) 0.0144(7) -0.0088(7)
C19 0.0419(10) 0.0963(18) 0.0542(11) 0.0163(11) 0.0109(8) -0.0016(10)
C20 0.0448(9) 0.0578(11) 0.0381(9) 0.0026(8) 0.0106(7) 0.0007(8)
C21 0.0456(10) 0.0770(15) 0.0506(10) 0.0149(11) 0.0133(8) 0.0022(10)
C22 0.0505(12) 0.0846(17) 0.0693(14) 0.0054(12) 0.0263(10) -0.0011(11)
C23 0.0823(16) 0.0676(14) 0.0529(12) 0.0011(10) 0.0296(11) -0.0156(12)
C24 0.0882(17) 0.0631(14) 0.0441(11) 0.0095(10) 0.0059(11) -0.0091(12)
C25 0.0556(12) 0.0668(14) 0.0566(12) 0.0081(10) 0.0005(9) 0.0003(10)
C26 0.0405(9) 0.0432(10) 0.0396(9) -0.0055(7) 0.0146(7) -0.0050(7)
C27 0.124(3) 0.0432(13) 0.165(3) -0.0054(16) 0.100(3) -0.0136(15)
C28 0.0743(14) 0.0394(10) 0.0711(14) 0.0013(9) 0.0197(11) -0.0055(9)
C29 0.124(3) 0.078(2) 0.091(2) 0.0232(17) -0.0182(18) -0.0360(19)
C30 0.087(2) 0.0654(19) 0.183(4) 0.049(2) -0.042(2) -0.0038(16)
C31 0.090(2) 0.077(2) 0.152(4) -0.015(2) 0.000(2) 0.0073(17)
C32 0.095(2) 0.088(2) 0.133(3) -0.040(2) 0.030(2) 0.0007(19)
C33 0.0812(17) 0.0789(18) 0.0772(17) -0.0091(14) 0.0163(13) 0.0031(14)
C34 0.0354(8) 0.0371(8) 0.0353(8) -0.0047(6) 0.0100(6) -0.0011(6)
C35 0.0376(8) 0.0351(8) 0.0365(8) -0.0031(6) 0.0128(6) -0.0003(6)
C36 0.0418(11) 0.141(3) 0.0603(14) -0.0240(15) 0.0039(10) -0.0091(14)
C37 0.0741(18) 0.105(3) 0.122(3) -0.016(2) -0.0232(18) 0.0253(18)
C38 0.0498(16) 0.354(9) 0.107(3) -0.095(4) 0.0256(16) 0.005(3)
C39 0.081(2) 0.189(5) 0.116(3) 0.017(3) -0.024(2) -0.071(3)
C40 0.0416(9) 0.0350(8) 0.0389(9) -0.0006(7) 0.0145(7) -0.0024(7)
C41 0.0421(9) 0.0591(12) 0.0394(9) -0.0018(8) 0.0124(7) -0.0024(8)
C42 0.0811(17) 0.098(2) 0.0698(15) -0.0428(15) 0.0259(13) 0.0015(15)
C43 0.0391(9) 0.0550(11) 0.0369(8) -0.0040(7) 0.0162(7) -0.0046(8)
C44 0.0485(10) 0.0653(14) 0.0597(12) 0.0130(10) 0.0091(9) -0.0015(9)
C45 0.0588(13) 0.109(2) 0.0700(14) 0.0320(16) 0.0126(11) 0.0145(15)
C46 0.0499(13) 0.150(3) 0.0549(14) 0.0033(16) 0.0004(10) -0.0061(16)
C47 0.0564(14) 0.114(3) 0.0780(17) -0.0283(17) -0.0038(12) -0.0131(15)
C48 0.0512(11) 0.0706(14) 0.0651(13) -0.0190(11) 0.0123(9) -0.0103(10)

loop_
_atom_type_symbol
_atom_type_description
_atom_type_scat_dispersion_real
_atom_type_scat_dispersion_imag
_atom_type_scat_source
C C 0.0033 0.0016 'International Tables Vol C Tables 4.2.6.8 and 6.1.1.4'
H H 0.0000 0.0000 'International Tables Vol C Tables 4.2.6.8 and 6.1.1.4'
N N 0.0061 0.0033 'International Tables Vol C Tables 4.2.6.8 and 6.1.1.4'
O O 0.0106 0.0060 'International Tables Vol C Tables 4.2.6.8 and 6.1.1.4'
S S 0.1246 0.1234 'International Tables Vol C Tables 4.2.6.8 and 6.1.1.4'

loop_
_geom_angle_atom_site_label_1
_geom_angle_atom_site_label_2
_geom_angle_atom_site_label_3
_geom_angle
O6 S1 N1 109.81(9)
O6 S1 C36 103.64(10)
N1 S1 C36 100.46(12)
C34 O1 C1 112.15(12)
C2 O2 C3 113.16(19)
C11 O3 C10 113.94(14)
C19 O4 C18 114.11(15)
C26 O5 C27 115.14(18)
C40 O7 H70 112(2)
C41 O9 C42 116.87(19)
C35 N1 S1 119.37(12)
C35 N1 H101 120.3
S1 N1 H101 120.3
O1 C1 C2 108.74(14)
O1 C1 C10 109.45(14)
C2 C1 C10 113.77(15)
O1 C1 H100 108.2
C2 C1 H100 108.2
C10 C1 H100 108.2
O2 C2 C1 109.48(16)
O2 C2 H2A 109.8
C1 C2 H2A 109.8
O2 C2 H2B 109.8
C1 C2 H2B 109.8
H2A C2 H2B 108.2
O2 C3 C4 114.09(19)
O2 C3 H3A 108.7
C4 C3 H3A 108.7
O2 C3 H3B 108.7
C4 C3 H3B 108.7
H3A C3 H3B 107.6
C9 C4 C5 117.1(2)
C9 C4 C3 120.8(3)
C5 C4 C3 122.0(2)
C6 C5 C4 121.8(3)
C6 C5 H5 119.1
C4 C5 H5 119.1
C7 C6 C5 120.1(3)
C7 C6 H6 119.9
C5 C6 H6 119.9
C8 C7 C6 119.1(3)
C8 C7 H7 120.5
C6 C7 H7 120.5
C7 C8 C9 120.8(3)
C7 C8 H8 119.6
C9 C8 H8 119.6
C4 C9 C8 121.1(3)
C4 C9 H9 119.4
C8 C9 H9 119.4
O3 C10 C18 109.73(14)
O3 C10 C1 107.65(15)
C18 C10 C1 111.69(13)
O3 C10 H10 109.2
C18 C10 H10 109.2
C1 C10 H10 109.2
O3 C11 C12 108.61(17)
O3 C11 H11A 110.0
C12 C11 H11A 110.0
O3 C11 H11B 110.0
C12 C11 H11B 110.0
H11A C11 H11B 108.3
C13 C12 C17 118.9(2)
C13 C12 C11 119.5(2)
C17 C12 C11 121.6(2)
C12 C13 C14 120.8(2)
C12 C13 H13 119.6
C14 C13 H13 119.6
C15 C14 C13 119.9(3)
C15 C14 H14 120.0
C13 C14 H14 120.0
C16 C15 C14 120.3(2)
C16 C15 H15 119.8
C14 C15 H15 119.8
C15 C16 C17 120.2(3)
C15 C16 H16 119.9
C17 C16 H16 119.9
C12 C17 C16 119.8(3)
C12 C17 H17 120.1
C16 C17 H17 120.1
O4 C18 C10 109.38(14)
O4 C18 C26 110.25(14)
C10 C18 C26 110.68(15)
O4 C18 H18 108.8
C10 C18 H18 108.8
C26 C18 H18 108.8
O4 C19 C20 110.62(17)
O4 C19 H19A 109.5
C20 C19 H19A 109.5
O4 C19 H19B 109.5
C20 C19 H19B 109.5
H19A C19 H19B 108.1
C21 C20 C25 118.53(19)
C21 C20 C19 122.10(18)
C25 C20 C19 119.24(19)
C20 C21 C22 120.6(2)
C20 C21 H21 119.7
C22 C21 H21 119.7
C23 C22 C21 120.3(2)
C23 C22 H22 119.8
C21 C22 H22 119.8
C24 C23 C22 119.3(2)
C24 C23 H23 120.3
C22 C23 H23 120.3
C23 C24 C25 121.1(2)
C23 C24 H24 119.5
C25 C24 H24 119.5
C24 C25 C20 120.1(2)
C24 C25 H25 119.9
C20 C25 H25 119.9
O5 C26 C18 112.79(15)
O5 C26 C34 108.31(13)
C18 C26 C34 108.05(14)
O5 C26 H26 109.2
C18 C26 H26 109.2
C34 C26 H26 109.2
O5 C27 C28 111.8(2)
O5 C27 H27A 109.3
C28 C27 H27A 109.3
O5 C27 H27B 109.3
C28 C27 H27B 109.3
H27A C27 H27B 107.9
C29 C28 C33 118.3(3)
C29 C28 C27 121.4(3)
C33 C28 C27 120.3(3)
C28 C29 C30 116.5(3)
C28 C29 H29 121.7
C30 C29 H29 121.7
C31 C30 C29 116.8(3)
C31 C30 H30 121.6
C29 C30 H30 121.6
C32 C31 C30 124.4(4)
C32 C31 H31 117.8
C30 C31 H31 117.8
C31 C32 C33 119.0(4)
C31 C32 H32 120.5
C33 C32 H32 120.5
C32 C33 C28 124.9(4)
C32 C33 H33 117.5
C28 C33 H33 117.5
O1 C34 C26 109.40(13)
O1 C34 C35 109.12(13)
C26 C34 C35 112.43(13)
O1 C34 H34 108.6
C26 C34 H34 108.6
C35 C34 H34 108.6
N1 C35 C34 111.71(13)
N1 C35 C40 111.59(14)
C34 C35 C40 110.66(13)
N1 C35 H35 107.6
C34 C35 H35 107.6
C40 C35 H35 107.6
C37 C36 C38 113.3(4)
C37 C36 C39 109.9(2)
C38 C36 C39 111.6(3)
C37 C36 S1 110.1(2)
C38 C36 S1 108.9(2)
C39 C36 S1 102.5(3)
C36 C37 H37A 109.5
C36 C37 H37B 109.5
H37A C37 H37B 109.5
C36 C37 H37C 109.5
H37A C37 H37C 109.5
H37B C37 H37C 109.5
C36 C38 H38A 109.5
C36 C38 H38B 109.5
H38A C38 H38B 109.5
C36 C38 H38C 109.5
H38A C38 H38C 109.5
H38B C38 H38C 109.5
C36 C39 H39A 109.5
C36 C39 H39B 109.5
H39A C39 H39B 109.5
C36 C39 H39C 109.5
H39A C39 H39C 109.5
H39B C39 H39C 109.5
O7 C40 C43 111.80(15)
O7 C40 C41 109.10(15)
C43 C40 C41 107.51(14)
O7 C40 C35 107.22(13)
C43 C40 C35 110.56(13)
C41 C40 C35 110.67(14)
O8 C41 O9 124.97(18)
O8 C41 C40 122.58(19)
O9 C41 C40 112.40(15)
O9 C42 H42A 109.5
O9 C42 H42B 109.5
H42A C42 H42B 109.5
O9 C42 H42C 109.5
H42A C42 H42C 109.5
H42B C42 H42C 109.5
C44 C43 C48 118.41(19)
C44 C43 C40 121.99(17)
C48 C43 C40 119.59(19)
C43 C44 C45 120.5(2)
C43 C44 H44 119.8
C45 C44 H44 119.8
C46 C45 C44 120.0(3)
C46 C45 H45 120.0
C44 C45 H45 120.0
C47 C46 C45 120.0(2)
C47 C46 H46 120.0
C45 C46 H46 120.0
C46 C47 C48 120.6(3)
C46 C47 H47 119.7
C48 C47 H47 119.7
C43 C48 C47 120.5(3)
C43 C48 H48 119.7
C47 C48 H48 119.7

loop_
_geom_bond_atom_site_label_1
_geom_bond_atom_site_label_2
_geom_bond_distance
S1 O6 1.4772(16)
S1 N1 1.6528(16)
S1 C36 1.853(3)
O1 C34 1.419(2)
O1 C1 1.428(2)
O2 C2 1.415(3)
O2 C3 1.431(3)
O3 C11 1.422(2)
O3 C10 1.424(2)
O4 C19 1.418(3)
O4 C18 1.429(2)
O5 C26 1.408(2)
O5 C27 1.413(3)
O7 C40 1.398(2)
O7 H70 0.833(10)
O8 C41 1.191(3)
O9 C41 1.313(3)
O9 C42 1.446(2)
N1 C35 1.451(2)
N1 H101 0.8600
C1 C2 1.506(3)
C1 C10 1.531(3)
C1 H100 0.9800
C2 H2A 0.9700
C2 H2B 0.9700
C3 C4 1.501(4)
C3 H3A 0.9700
C3 H3B 0.9700
C4 C9 1.368(4)
C4 C5 1.375(4)
C5 C6 1.375(4)
C5 H5 0.9300
C6 C7 1.359(4)
C6 H6 0.9300
C7 C8 1.358(4)
C7 H7 0.9300
C8 C9 1.378(4)
C8 H8 0.9300
C9 H9 0.9300
C10 C18 1.512(3)
C10 H10 0.9800
C11 C12 1.501(3)
C11 H11A 0.9700
C11 H11B 0.9700
C12 C13 1.370(4)
C12 C17 1.384(3)
C13 C14 1.373(3)
C13 H13 0.9300
C14 C15 1.364(5)
C14 H14 0.9300
C15 C16 1.354(5)
C15 H15 0.9300
C16 C17 1.386(4)
C16 H16 0.9300
C17 H17 0.9300
C18 C26 1.526(2)
C18 H18 0.9800
C19 C20 1.500(3)
C19 H19A 0.9700
C19 H19B 0.9700
C20 C21 1.375(3)
C20 C25 1.382(3)
C21 C22 1.386(3)
C21 H21 0.9300
C22 C23 1.365(4)
C22 H22 0.9300
C23 C24 1.360(4)
C23 H23 0.9300
C24 C25 1.379(4)
C24 H24 0.9300
C25 H25 0.9300
C26 C34 1.536(2)
C26 H26 0.9800
C27 C28 1.487(4)
C27 H27A 0.9700
C27 H27B 0.9700
C28 C29 1.364(4)
C28 C33 1.369(4)
C29 C30 1.522(7)
C29 H29 0.9300
C30 C31 1.343(6)
C30 H30 0.9300
C31 C32 1.297(6)
C31 H31 0.9300
C32 C33 1.324(5)
C32 H32 0.9300
C33 H33 0.9300
C34 C35 1.536(2)
C34 H34 0.9800
C35 C40 1.552(2)
C35 H35 0.9800
C36 C37 1.491(5)
C36 C38 1.520(4)
C36 C39 1.545(5)
C37 H37A 0.9600
C37 H37B 0.9600
C37 H37C 0.9600
C38 H38A 0.9600
C38 H38B 0.9600
C38 H38C 0.9600
C39 H39A 0.9600
C39 H39B 0.9600
C39 H39C 0.9600
C40 C43 1.535(3)
C40 C41 1.536(2)
C42 H42A 0.9600
C42 H42B 0.9600
C42 H42C 0.9600
C43 C44 1.381(3)
C43 C48 1.384(3)
C44 C45 1.390(3)
C44 H44 0.9300
C45 C46 1.379(5)
C45 H45 0.9300
C46 C47 1.346(5)
C46 H46 0.9300
C47 C48 1.391(4)
C47 H47 0.9300
C48 H48 0.9300

loop_
_geom_hbond_atom_site_label_D
_geom_hbond_atom_site_label_H
_geom_hbond_atom_site_label_A
_geom_hbond_distance_DH
_geom_hbond_distance_HA
_geom_hbond_distance_DA
_geom_hbond_angle_DHA
_geom_hbond_site_symmetry_A
O7 H70 O8 0.833(10) 2.26(3) 2.681(2) 112(2) .
O7 H70 O6 0.833(10) 2.05(2) 2.756(2) 142(3) 2_546

loop_
_geom_torsion_atom_site_label_1
_geom_torsion_atom_site_label_2
_geom_torsion_atom_site_label_3
_geom_torsion_atom_site_label_4
_geom_torsion
O6 S1 N1 C35 106.42(14)
C36 S1 N1 C35 -144.83(14)
C34 O1 C1 C2 -173.58(14)
C34 O1 C1 C10 61.59(17)
C3 O2 C2 C1 173.03(17)
O1 C1 C2 O2 -67.84(19)
C10 C1 C2 O2 54.4(2)
C2 O2 C3 C4 71.8(3)
O2 C3 C4 C9 81.2(3)
O2 C3 C4 C5 -97.5(3)
C9 C4 C5 C6 0.1(5)
C3 C4 C5 C6 178.8(3)
C4 C5 C6 C7 0.8(6)
C5 C6 C7 C8 -1.3(6)
C6 C7 C8 C9 0.8(5)
C5 C4 C9 C8 -0.6(4)
C3 C4 C9 C8 -179.3(3)
C7 C8 C9 C4 0.1(5)
C11 O3 C10 C18 113.19(19)
C11 O3 C10 C1 -125.06(19)
O1 C1 C10 O3 -174.16(13)
C2 C1 C10 O3 63.97(18)
O1 C1 C10 C18 -53.64(18)
C2 C1 C10 C18 -175.50(14)
C10 O3 C11 C12 174.23(18)
O3 C11 C12 C13 -81.3(3)
O3 C11 C12 C17 101.0(2)
C17 C12 C13 C14 1.5(3)
C11 C12 C13 C14 -176.2(2)
C12 C13 C14 C15 -1.0(4)
C13 C14 C15 C16 -0.3(4)
C14 C15 C16 C17 1.0(4)
C13 C12 C17 C16 -0.8(3)
C11 C12 C17 C16 176.8(2)
C15 C16 C17 C12 -0.4(4)
C19 O4 C18 C10 113.05(19)
C19 O4 C18 C26 -125.02(19)
O3 C10 C18 O4 -67.54(17)
C1 C10 C18 O4 173.17(14)
O3 C10 C18 C26 170.80(14)
C1 C10 C18 C26 51.50(18)
C18 O4 C19 C20 -167.12(18)
O4 C19 C20 C21 25.1(3)
O4 C19 C20 C25 -159.1(2)
C25 C20 C21 C22 -0.1(4)
C19 C20 C21 C22 175.8(2)
C20 C21 C22 C23 -0.3(4)
C21 C22 C23 C24 1.0(4)
C22 C23 C24 C25 -1.2(4)
C23 C24 C25 C20 0.8(4)
C21 C20 C25 C24 -0.1(3)
C19 C20 C25 C24 -176.1(2)
C27 O5 C26 C18 -90.1(2)
C27 O5 C26 C34 150.4(2)
O4 C18 C26 O5 65.47(18)
C10 C18 C26 O5 -173.37(14)
O4 C18 C26 C34 -174.84(14)
C10 C18 C26 C34 -53.68(18)
C26 O5 C27 C28 -156.5(2)
O5 C27 C28 C29 -112.3(3)
O5 C27 C28 C33 69.3(4)
C33 C28 C29 C30 1.3(4)
C27 C28 C29 C30 -177.1(3)
C28 C29 C30 C31 -1.1(5)
C29 C30 C31 C32 -0.3(6)
C30 C31 C32 C33 1.5(6)
C31 C32 C33 C28 -1.3(6)
C29 C28 C33 C32 -0.1(5)
C27 C28 C33 C32 178.3(3)
C1 O1 C34 C26 -66.05(17)
C1 O1 C34 C35 170.56(13)
O5 C26 C34 O1 -177.26(12)
C18 C26 C34 O1 60.27(17)
O5 C26 C34 C35 -55.85(18)
C18 C26 C34 C35 -178.33(14)
S1 N1 C35 C34 109.71(14)
S1 N1 C35 C40 -125.83(13)
O1 C34 C35 N1 36.02(18)
C26 C34 C35 N1 -85.55(18)
O1 C34 C35 C40 -88.96(16)
C26 C34 C35 C40 149.48(14)
O6 S1 C36 C37 47.6(3)
N1 S1 C36 C37 -65.9(2)
O6 S1 C36 C38 172.4(3)
N1 S1 C36 C38 58.8(4)
O6 S1 C36 C39 -69.3(2)
N1 S1 C36 C39 177.1(2)
N1 C35 C40 O7 -66.17(17)
C34 C35 C40 O7 58.88(18)
N1 C35 C40 C43 171.73(14)
C34 C35 C40 C43 -63.23(18)
N1 C35 C40 C41 52.72(18)
C34 C35 C40 C41 177.76(14)
C42 O9 C41 O8 3.4(3)
C42 O9 C41 C40 -179.06(17)
O7 C40 C41 O8 -19.1(3)
C43 C40 C41 O8 102.4(2)
C35 C40 C41 O8 -136.8(2)
O7 C40 C41 O9 163.32(16)
C43 C40 C41 O9 -75.27(19)
C35 C40 C41 O9 45.6(2)
O7 C40 C43 C44 -171.57(17)
C41 C40 C43 C44 68.7(2)
C35 C40 C43 C44 -52.2(2)
O7 C40 C43 C48 8.3(2)
C41 C40 C43 C48 -111.43(19)
C35 C40 C43 C48 127.66(17)
C48 C43 C44 C45 -0.6(3)
C40 C43 C44 C45 179.29(19)
C43 C44 C45 C46 0.8(4)
C44 C45 C46 C47 0.0(4)
C45 C46 C47 C48 -1.0(4)
C44 C43 C48 C47 -0.4(3)
C40 C43 C48 C47 179.8(2)
C46 C47 C48 C43 1.2(4)

loop_
_cod_related_entry_id
_cod_related_entry_database
_cod_related_entry_code
1 ChemSpider 21194293
